data_4302727
loop_
_publ_author_name
'Marc-Etienne Moret'
'Sebastian F. Keller'
'J. Chris Slootweg'
'Peter Chen'

_publ_section_title
;
Mononuclear Platinum(II) Complexes Incorporating \k2-Carboxylate Ligands:
Synthesis, Structure, and Reactivity
;
_journal_name_full 'Inorganic Chemistry'
_journal_page_first 6972
_journal_page_last 6978
_journal_paper_doi 10.1021/ic900677c
_journal_volume 48
_journal_year 2009
_chemical_formula_moiety 'C21 H27 F6 O4 P Pt'
_chemical_formula_sum 'C21 H27 F6 O4 P Pt'
_chemical_formula_weight 683.49
_chemical_name_systematic
;                                                                              
 ?                                                                             
;
_space_group_IT_number 14
_symmetry_cell_setting monoclinic
_symmetry_space_group_name_Hall '-P 2yn'
_symmetry_space_group_name_H-M 'P 1 21/n 1'
_atom_sites_solution_hydrogens geom
_atom_sites_solution_primary direct
_atom_sites_solution_secondary difmap
_audit_creation_method SHELXL-97
_cell_angle_alpha 90.00
_cell_angle_beta 95.003(2)
_cell_angle_gamma 90.00
_cell_formula_units_Z 4
_cell_length_a 10.8654(3)
_cell_length_b 15.9547(6)
_cell_length_c 14.0385(4)
_cell_measurement_reflns_used 22422
_cell_measurement_temperature 220(2)
_cell_measurement_theta_max 27.47
_cell_measurement_theta_min 2.55
_cell_volume 2424.36(13)
_computing_cell_refinement 'HKL Scalepack (Otwinowski & Minor 1997)'
_computing_data_collection 'Kappa CCD'
_computing_data_reduction 'Denzo + Scalepak (Otwinowski & Minor, 1997)'
_computing_molecular_graphics 'ORTEP (Johnson,1976)'
_computing_publication_material SHELXL97
_computing_structure_refinement 'SHELXL97 (Sheldrick, 1997)'
_computing_structure_solution 'SIR97 (Altomare et Al., 1997)'
_diffrn_ambient_temperature 220(2)
_diffrn_measured_fraction_theta_full .996
_diffrn_measured_fraction_theta_max .996
_diffrn_measurement_device_type 'Kappa CCD'
_diffrn_measurement_method CCD
_diffrn_radiation_monochromator graphite
_diffrn_radiation_source 'fine-focus sealed tube'
_diffrn_radiation_type MoK\a
_diffrn_radiation_wavelength 0.7107
_diffrn_reflns_av_R_equivalents 0.0370
_diffrn_reflns_av_sigmaI/netI 0.0531
_diffrn_reflns_limit_h_max 13
_diffrn_reflns_limit_h_min -13
_diffrn_reflns_limit_k_max 20
_diffrn_reflns_limit_k_min -18
_diffrn_reflns_limit_l_max 18
_diffrn_reflns_limit_l_min -18
_diffrn_reflns_number 9541
_diffrn_reflns_theta_full 27.47
_diffrn_reflns_theta_max 27.47
_diffrn_reflns_theta_min 2.55
_exptl_absorpt_coefficient_mu 5.924
_exptl_absorpt_correction_type none
_exptl_crystal_colour colorless
_exptl_crystal_density_diffrn 1.873
_exptl_crystal_density_method 'not measured'
_exptl_crystal_description 'Cut fragment'
_exptl_crystal_F_000 1328
_exptl_crystal_size_max 0.08
_exptl_crystal_size_mid 0.07
_exptl_crystal_size_min 0.07
_refine_diff_density_max 2.176
_refine_diff_density_min -1.507
_refine_diff_density_rms .143
_refine_ls_extinction_coef 0.00169(16)
_refine_ls_extinction_expression Fc^*^=kFc[1+0.001xFc^2^\l^3^/sin(2\q)]^-1/4^
_refine_ls_extinction_method SHELXL97
_refine_ls_goodness_of_fit_ref 0.940
_refine_ls_hydrogen_treatment riding
_refine_ls_matrix_type full
_refine_ls_number_parameters 310
_refine_ls_number_reflns 5511
_refine_ls_number_restraints 0
_refine_ls_restrained_S_all 0.940
_refine_ls_R_factor_all 0.0505
_refine_ls_R_factor_gt 0.0363
_refine_ls_shift/su_max 0.017
_refine_ls_shift/su_mean 0.000
_refine_ls_structure_factor_coef Fsqd
_refine_ls_weighting_details 'calc w=1/[\s^2^(Fo^2^)+(0.0339P)^2^+10.4626P] where P=(Fo^2^+2Fc^2^)/3'
_refine_ls_weighting_scheme calc
_refine_ls_wR_factor_gt 0.0815
_refine_ls_wR_factor_ref 0.0899
_reflns_number_gt 4423
_reflns_number_total 5511
_reflns_threshold_expression >2sigma(I)
_cod_data_source_file ic900677c_si_002_3.cif
_cod_data_source_block moret14_ch_07
_cod_depositor_comments
;
The following automatic conversions were performed:
'_symmetry_cell_setting' value 'Monoclinic' changed to 'monoclinic'
according to '/home/saulius/struct/CIF-dictionaries/cif_core.dic'
dictionary named 'cif_core.dic' version 2.4.1 from 2010-06-29.

Automatic conversion script
Id: cif_fix_enum 1527 2010-12-29 10:47:43Z saulius 
;
_cod_original_sg_symbol_H-M 'P 21/n'
_cod_database_code 4302727

loop_
_symmetry_equiv_pos_as_xyz
'x, y, z'
'-x+1/2, y+1/2, -z+1/2'
'-x, -y, -z'
'x-1/2, -y-1/2, z-1/2'

loop_
_atom_site_label
_atom_site_type_symbol
_atom_site_fract_x
_atom_site_fract_y
_atom_site_fract_z
_atom_site_U_iso_or_equiv
_atom_site_adp_type
_atom_site_occupancy
_atom_site_calc_flag
_atom_site_refinement_flags
_atom_site_disorder_assembly
_atom_site_disorder_group
Pt1 Pt 0.879745(19) 0.133988(14) 0.105333(15) 0.02871(9) Uani 1 d . . .
P1 P 0.85210(12) 0.04966(9) 0.23004(9) 0.0278(3) Uani 1 d . . .
F1 F 0.9775(5) 0.3235(3) -0.1326(4) 0.0819(15) Uani 1 d . . .
F2 F 0.9673(7) 0.4208(3) -0.0331(4) 0.114(2) Uani 1 d . . .
F3 F 0.8080(5) 0.3810(4) -0.1181(5) 0.114(2) Uani 1 d . . .
F4 F 1.3425(4) 0.2347(4) 0.1557(5) 0.111(2) Uani 1 d . . .
F5 F 1.2025(5) 0.3238(3) 0.1208(4) 0.0828(15) Uani 1 d . . .
F6 F 1.2234(5) 0.2739(3) 0.2588(4) 0.0841(15) Uani 1 d . . .
O1 O 0.9036(4) 0.2169(2) -0.0079(3) 0.0379(9) Uani 1 d . . .
O2 O 0.8298(5) 0.3219(3) 0.0767(4) 0.0653(14) Uani 1 d . . .
O3 O 1.0345(4) 0.1924(3) 0.1702(3) 0.0392(9) Uani 1 d . . .
O4 O 1.1683(4) 0.1331(3) 0.0769(4) 0.0533(12) Uani 1 d . . .
C1 C 0.6926(5) 0.0173(4) 0.2082(4) 0.0334(12) Uani 1 d . . .
C2 C 0.6235(5) 0.0580(4) 0.1332(4) 0.0356(12) Uani 1 d . . .
C3 C 0.6848(5) 0.1073(4) 0.0595(4) 0.0359(12) Uani 1 d . . .
C4 C 0.7694(5) 0.0634(4) 0.0055(4) 0.0374(13) Uani 1 d . . .
H4A H 0.7707 0.0803 -0.0615 0.093 Uiso 1 calc R . .
H4B H 0.7726 0.0024 0.0142 0.053 Uiso 1 calc R . .
C5 C 0.6205(6) 0.1845(4) 0.0200(5) 0.0539(18) Uani 1 d . . .
H5A H 0.6683 0.2094 -0.0280 0.058 Uiso 1 calc R . .
H5B H 0.6126 0.2244 0.0712 0.072 Uiso 1 calc R . .
H5C H 0.5391 0.1697 -0.0090 0.080 Uiso 1 calc R . .
C6 C 0.4946(6) 0.0469(5) 0.1231(5) 0.0489(16) Uani 1 d . . .
H6A H 0.4466 0.0757 0.0747 0.068 Uiso 1 calc R . .
C7 C 0.4384(6) -0.0058(6) 0.1833(5) 0.061(2) Uani 1 d . . .
H7A H 0.3520 -0.0118 0.1770 0.076 Uiso 1 calc R . .
C8 C 0.5076(6) -0.0496(6) 0.2525(5) 0.061(2) Uani 1 d . . .
H8A H 0.4685 -0.0878 0.2910 0.066 Uiso 1 calc R . .
C9 C 0.6348(6) -0.0388(4) 0.2669(5) 0.0471(15) Uani 1 d . . .
H9A H 0.6813 -0.0686 0.3153 0.057 Uiso 1 calc R . .
C10 C 0.8580(6) 0.1137(4) 0.3430(4) 0.0415(14) Uani 1 d . . .
C11 C 0.9911(7) 0.1318(5) 0.3823(5) 0.0549(18) Uani 1 d . . .
H11A H 0.9909 0.1687 0.4372 0.070 Uiso 1 calc R . .
H11B H 1.0348 0.1587 0.3332 0.065 Uiso 1 calc R . .
H11C H 1.0321 0.0797 0.4014 0.066 Uiso 1 calc R . .
C12 C 0.7903(7) 0.0703(5) 0.4219(5) 0.0547(18) Uani 1 d . . .
H12A H 0.8224 0.0140 0.4321 0.074 Uiso 1 calc R . .
H12B H 0.7026 0.0677 0.4023 0.062 Uiso 1 calc R . .
H12C H 0.8035 0.1021 0.4808 0.063 Uiso 1 calc R . .
C13 C 0.7913(8) 0.1964(4) 0.3153(5) 0.060(2) Uani 1 d . . .
H13A H 0.7898 0.2317 0.3715 0.089 Uiso 1 calc R . .
H13B H 0.7073 0.1845 0.2896 0.078 Uiso 1 calc R . .
H13C H 0.8347 0.2251 0.2674 0.094 Uiso 1 calc R . .
C14 C 0.9542(5) -0.0447(4) 0.2388(4) 0.0374(13) Uani 1 d . . .
C15 C 1.0877(6) -0.0187(4) 0.2308(5) 0.0505(16) Uani 1 d . . .
H15A H 1.1391 -0.0682 0.2289 0.062 Uiso 1 calc R . .
H15B H 1.1162 0.0152 0.2858 0.070 Uiso 1 calc R . .
H15C H 1.0930 0.0137 0.1728 0.067 Uiso 1 calc R . .
C16 C 0.9487(7) -0.0946(5) 0.3327(5) 0.062(2) Uani 1 d . . .
H16A H 1.0017 -0.1435 0.3317 0.080 Uiso 1 calc R . .
H16B H 0.8643 -0.1124 0.3388 0.076 Uiso 1 calc R . .
H16C H 0.9764 -0.0593 0.3866 0.091 Uiso 1 calc R . .
C17 C 0.9158(8) -0.1019(5) 0.1549(6) 0.062(2) Uani 1 d . . .
H17A H 0.9157 -0.0704 0.0958 0.060 Uiso 1 calc R . .
H17B H 0.8335 -0.1235 0.1615 0.095 Uiso 1 calc R . .
H17C H 0.9735 -0.1482 0.1539 0.057 Uiso 1 calc R . .
C18 C 0.8768(6) 0.2935(4) 0.0080(4) 0.0411(13) Uani 1 d . . .
C19 C 0.9084(7) 0.3553(4) -0.0697(6) 0.0510(17) Uani 1 d . . .
C20 C 1.1366(6) 0.1846(4) 0.1326(4) 0.0375(13) Uani 1 d . . .
C21 C 1.2289(6) 0.2530(4) 0.1671(6) 0.0507(17) Uani 1 d . . .

loop_
_atom_site_aniso_label
_atom_site_aniso_U_11
_atom_site_aniso_U_22
_atom_site_aniso_U_33
_atom_site_aniso_U_23
_atom_site_aniso_U_13
_atom_site_aniso_U_12
Pt1 0.02775(13) 0.02704(13) 0.03195(13) -0.00254(9) 0.00614(8) -0.00273(9)
P1 0.0244(6) 0.0300(7) 0.0295(6) -0.0009(5) 0.0048(5) -0.0018(5)
F1 0.098(4) 0.072(3) 0.082(3) 0.029(3) 0.046(3) 0.004(3)
F2 0.164(6) 0.067(3) 0.116(5) -0.014(3) 0.036(4) -0.067(4)
F3 0.072(4) 0.134(5) 0.136(5) 0.081(4) 0.012(3) 0.019(4)
F4 0.033(2) 0.090(4) 0.213(7) -0.056(4) 0.026(3) -0.019(3)
F5 0.093(4) 0.046(3) 0.111(4) 0.013(3) 0.022(3) -0.018(3)
F6 0.081(3) 0.094(4) 0.075(3) -0.025(3) -0.003(2) -0.039(3)
O1 0.044(2) 0.032(2) 0.039(2) 0.0013(17) 0.0097(17) -0.0059(18)
O2 0.079(4) 0.047(3) 0.075(3) -0.009(3) 0.039(3) 0.002(3)
O3 0.033(2) 0.040(2) 0.046(2) -0.0049(18) 0.0088(17) -0.0096(18)
O4 0.049(3) 0.052(3) 0.062(3) -0.011(2) 0.016(2) -0.005(2)
C1 0.027(3) 0.037(3) 0.037(3) 0.000(2) 0.005(2) -0.006(2)
C2 0.029(3) 0.038(3) 0.040(3) -0.008(2) 0.002(2) -0.007(2)
C3 0.028(3) 0.039(3) 0.041(3) 0.001(2) -0.002(2) -0.005(2)
C4 0.035(3) 0.043(3) 0.033(3) -0.010(2) 0.001(2) -0.006(3)
C5 0.038(3) 0.046(4) 0.077(5) 0.017(3) -0.006(3) 0.002(3)
C6 0.032(3) 0.068(5) 0.045(3) 0.001(3) 0.000(2) -0.009(3)
C7 0.030(3) 0.096(6) 0.056(4) -0.004(4) 0.004(3) -0.020(4)
C8 0.044(4) 0.088(6) 0.054(4) 0.003(4) 0.013(3) -0.032(4)
C9 0.039(3) 0.056(4) 0.046(3) 0.007(3) 0.007(3) -0.010(3)
C10 0.039(3) 0.049(4) 0.038(3) -0.006(3) 0.007(2) 0.000(3)
C11 0.055(4) 0.072(5) 0.037(3) -0.012(3) 0.004(3) -0.019(4)
C12 0.057(4) 0.069(5) 0.041(3) -0.006(3) 0.020(3) 0.001(4)
C13 0.072(5) 0.047(4) 0.064(5) -0.020(3) 0.021(4) 0.010(4)
C14 0.039(3) 0.033(3) 0.041(3) 0.003(2) 0.009(2) 0.007(3)
C15 0.040(3) 0.050(4) 0.063(4) 0.005(3) 0.015(3) 0.017(3)
C16 0.057(4) 0.058(4) 0.074(5) 0.029(4) 0.027(4) 0.024(4)
C17 0.071(5) 0.044(4) 0.071(5) -0.015(4) 0.007(4) 0.016(4)
C18 0.040(3) 0.037(3) 0.047(3) -0.001(3) 0.008(3) -0.004(3)
C19 0.047(4) 0.037(4) 0.070(5) 0.010(3) 0.009(3) 0.001(3)
C20 0.039(3) 0.034(3) 0.040(3) -0.002(2) 0.006(2) -0.005(3)
C21 0.039(4) 0.040(4) 0.074(5) 0.000(3) 0.009(3) -0.010(3)

loop_
_atom_type_symbol
_atom_type_description
_atom_type_scat_dispersion_real
_atom_type_scat_dispersion_imag
_atom_type_scat_source
C C .0033 .0016 'International Tables Vol C Tables 4.2.6.8 and 6.1.1.4'
H H .0000 .0000 'International Tables Vol C Tables 4.2.6.8 and 6.1.1.4'
F F .0171 .0103 'International Tables Vol C Tables 4.2.6.8 and 6.1.1.4'
O O .0106 .0060 'International Tables Vol C Tables 4.2.6.8 and 6.1.1.4'
P P .1023 .0942 'International Tables Vol C Tables 4.2.6.8 and 6.1.1.4'
Pt Pt -1.7033 8.3905 'International Tables Vol C Tables 4.2.6.8 and 6.1.1.4'

loop_
_geom_angle_atom_site_label_1
_geom_angle_atom_site_label_2
_geom_angle_atom_site_label_3
_geom_angle
_geom_angle_site_symmetry_1
_geom_angle_site_symmetry_3
_geom_angle_publ_flag
O3 Pt1 C4 159.42(19) . . ?
O3 Pt1 O1 84.27(16) . . ?
C4 Pt1 O1 86.2(2) . . ?
O3 Pt1 C3 160.5(2) . . ?
C4 Pt1 C3 38.7(2) . . ?
O1 Pt1 C3 94.58(19) . . ?
O3 Pt1 P1 94.90(12) . . ?
C4 Pt1 P1 95.25(17) . . ?
O1 Pt1 P1 177.68(11) . . ?
C3 Pt1 P1 85.47(15) . . ?
C1 P1 C14 109.6(3) . . ?
C1 P1 C10 105.0(3) . . ?
C14 P1 C10 113.9(3) . . ?
C1 P1 Pt1 103.29(19) . . ?
C14 P1 Pt1 114.50(19) . . ?
C10 P1 Pt1 109.5(2) . . ?
C18 O1 Pt1 115.1(4) . . ?
C20 O3 Pt1 118.5(4) . . ?
C2 C1 C9 120.1(5) . . ?
C2 C1 P1 116.0(4) . . ?
C9 C1 P1 123.7(5) . . ?
C1 C2 C6 118.8(5) . . ?
C1 C2 C3 121.4(5) . . ?
C6 C2 C3 119.6(5) . . ?
C4 C3 C5 120.5(6) . . ?
C4 C3 C2 117.1(5) . . ?
C5 C3 C2 117.7(5) . . ?
C4 C3 Pt1 66.5(3) . . ?
C5 C3 Pt1 110.8(4) . . ?
C2 C3 Pt1 111.9(4) . . ?
C3 C4 Pt1 74.8(3) . . ?
C7 C6 C2 120.5(6) . . ?
C8 C7 C6 120.3(6) . . ?
C7 C8 C9 121.2(7) . . ?
C8 C9 C1 119.0(6) . . ?
C11 C10 C13 109.7(6) . . ?
C11 C10 C12 108.7(5) . . ?
C13 C10 C12 108.8(5) . . ?
C11 C10 P1 111.6(4) . . ?
C13 C10 P1 105.7(4) . . ?
C12 C10 P1 112.2(5) . . ?
C17 C14 C15 107.8(5) . . ?
C17 C14 C16 108.9(6) . . ?
C15 C14 C16 108.2(5) . . ?
C17 C14 P1 108.1(4) . . ?
C15 C14 P1 109.8(4) . . ?
C16 C14 P1 113.8(4) . . ?
O2 C18 O1 127.6(6) . . ?
O2 C18 C19 117.4(6) . . ?
O1 C18 C19 115.0(5) . . ?
F3 C19 F2 108.3(7) . . ?
F3 C19 F1 105.9(7) . . ?
F2 C19 F1 106.5(6) . . ?
F3 C19 C18 110.2(6) . . ?
F2 C19 C18 111.6(6) . . ?
F1 C19 C18 114.0(6) . . ?
O4 C20 O3 130.1(6) . . ?
O4 C20 C21 118.4(6) . . ?
O3 C20 C21 111.6(5) . . ?
F4 C21 F5 107.5(6) . . ?
F4 C21 F6 107.5(6) . . ?
F5 C21 F6 103.7(6) . . ?
F4 C21 C20 113.9(6) . . ?
F5 C21 C20 110.2(6) . . ?
F6 C21 C20 113.5(5) . . ?

loop_
_geom_bond_atom_site_label_1
_geom_bond_atom_site_label_2
_geom_bond_distance
_geom_bond_site_symmetry_2
_geom_bond_publ_flag
Pt1 O3 2.064(4) . ?
Pt1 C4 2.093(5) . ?
Pt1 O1 2.101(4) . ?
Pt1 C3 2.201(5) . ?
Pt1 P1 2.2488(14) . ?
P1 C1 1.809(5) . ?
P1 C14 1.868(6) . ?
P1 C10 1.883(6) . ?
F1 C19 1.311(8) . ?
F2 C19 1.307(8) . ?
F3 C19 1.300(9) . ?
F4 C21 1.292(8) . ?
F5 C21 1.322(8) . ?
F6 C21 1.336(8) . ?
O1 C18 1.280(7) . ?
O2 C18 1.217(7) . ?
O3 C20 1.276(7) . ?
O4 C20 1.204(7) . ?
C1 C2 1.399(8) . ?
C1 C9 1.402(8) . ?
C2 C6 1.406(8) . ?
C2 C3 1.499(8) . ?
C3 C4 1.426(8) . ?
C3 C5 1.499(9) . ?
C6 C7 1.373(10) . ?
C7 C8 1.367(11) . ?
C8 C9 1.390(9) . ?
C10 C11 1.530(9) . ?
C10 C13 1.540(10) . ?
C10 C12 1.544(9) . ?
C14 C17 1.519(9) . ?
C14 C15 1.523(9) . ?
C14 C16 1.546(8) . ?
C18 C19 1.531(9) . ?
C20 C21 1.533(9) . ?

loop_
_geom_torsion_atom_site_label_1
_geom_torsion_atom_site_label_2
_geom_torsion_atom_site_label_3
_geom_torsion_atom_site_label_4
_geom_torsion
_geom_torsion_site_symmetry_1
_geom_torsion_site_symmetry_2
_geom_torsion_site_symmetry_3
_geom_torsion_site_symmetry_4
_geom_torsion_publ_flag
O3 Pt1 P1 C1 160.9(2) . . . . ?
C4 Pt1 P1 C1 -37.1(3) . . . . ?
O1 Pt1 P1 C1 92(3) . . . . ?
C3 Pt1 P1 C1 0.4(3) . . . . ?
O3 Pt1 P1 C14 -80.0(2) . . . . ?
C4 Pt1 P1 C14 82.0(3) . . . . ?
O1 Pt1 P1 C14 -149(3) . . . . ?
C3 Pt1 P1 C14 119.5(3) . . . . ?
O3 Pt1 P1 C10 49.3(2) . . . . ?
C4 Pt1 P1 C10 -148.6(3) . . . . ?
O1 Pt1 P1 C10 -20(3) . . . . ?
C3 Pt1 P1 C10 -111.1(3) . . . . ?
O3 Pt1 O1 C18 -72.1(4) . . . . ?
C4 Pt1 O1 C18 126.2(4) . . . . ?
C3 Pt1 O1 C18 88.4(4) . . . . ?
P1 Pt1 O1 C18 -3(3) . . . . ?
C4 Pt1 O3 C20 -1.9(8) . . . . ?
O1 Pt1 O3 C20 -64.8(4) . . . . ?
C3 Pt1 O3 C20 -152.3(6) . . . . ?
P1 Pt1 O3 C20 117.4(4) . . . . ?
C14 P1 C1 C2 -130.9(5) . . . . ?
C10 P1 C1 C2 106.4(5) . . . . ?
Pt1 P1 C1 C2 -8.4(5) . . . . ?
C14 P1 C1 C9 55.4(6) . . . . ?
C10 P1 C1 C9 -67.3(6) . . . . ?
Pt1 P1 C1 C9 177.9(5) . . . . ?
C9 C1 C2 C6 5.1(9) . . . . ?
P1 C1 C2 C6 -168.9(5) . . . . ?
C9 C1 C2 C3 -169.9(6) . . . . ?
P1 C1 C2 C3 16.1(7) . . . . ?
C1 C2 C3 C4 58.8(7) . . . . ?
C6 C2 C3 C4 -116.2(6) . . . . ?
C1 C2 C3 C5 -145.2(6) . . . . ?
C6 C2 C3 C5 39.8(8) . . . . ?
C1 C2 C3 Pt1 -15.2(7) . . . . ?
C6 C2 C3 Pt1 169.8(5) . . . . ?
O3 Pt1 C3 C4 163.9(5) . . . . ?
O1 Pt1 C3 C4 78.1(4) . . . . ?
P1 Pt1 C3 C4 -104.2(3) . . . . ?
O3 Pt1 C3 C5 48.5(8) . . . . ?
C4 Pt1 C3 C5 -115.3(6) . . . . ?
O1 Pt1 C3 C5 -37.2(5) . . . . ?
P1 Pt1 C3 C5 140.4(4) . . . . ?
O3 Pt1 C3 C2 -85.0(7) . . . . ?
C4 Pt1 C3 C2 111.1(6) . . . . ?
O1 Pt1 C3 C2 -170.8(4) . . . . ?
P1 Pt1 C3 C2 6.9(4) . . . . ?
C5 C3 C4 Pt1 101.1(5) . . . . ?
C2 C3 C4 Pt1 -103.6(5) . . . . ?
O3 Pt1 C4 C3 -164.7(5) . . . . ?
O1 Pt1 C4 C3 -102.2(4) . . . . ?
P1 Pt1 C4 C3 76.0(3) . . . . ?
C1 C2 C6 C7 -2.7(10) . . . . ?
C3 C2 C6 C7 172.4(6) . . . . ?
C2 C6 C7 C8 -1.6(12) . . . . ?
C6 C7 C8 C9 3.4(13) . . . . ?
C7 C8 C9 C1 -1.0(12) . . . . ?
C2 C1 C9 C8 -3.3(10) . . . . ?
P1 C1 C9 C8 170.2(6) . . . . ?
C1 P1 C10 C11 169.0(5) . . . . ?
C14 P1 C10 C11 49.0(6) . . . . ?
Pt1 P1 C10 C11 -80.7(5) . . . . ?
C1 P1 C10 C13 -71.8(5) . . . . ?
C14 P1 C10 C13 168.3(4) . . . . ?
Pt1 P1 C10 C13 38.6(5) . . . . ?
C1 P1 C10 C12 46.7(5) . . . . ?
C14 P1 C10 C12 -73.2(5) . . . . ?
Pt1 P1 C10 C12 157.1(4) . . . . ?
C1 P1 C14 C17 47.7(5) . . . . ?
C10 P1 C14 C17 165.1(5) . . . . ?
Pt1 P1 C14 C17 -67.8(5) . . . . ?
C1 P1 C14 C15 165.2(4) . . . . ?
C10 P1 C14 C15 -77.5(5) . . . . ?
Pt1 P1 C14 C15 49.7(5) . . . . ?
C1 P1 C14 C16 -73.4(5) . . . . ?
C10 P1 C14 C16 43.9(6) . . . . ?
Pt1 P1 C14 C16 171.1(4) . . . . ?
Pt1 O1 C18 O2 -6.9(9) . . . . ?
Pt1 O1 C18 C19 173.2(4) . . . . ?
O2 C18 C19 F3 -72.3(9) . . . . ?
O1 C18 C19 F3 107.6(7) . . . . ?
O2 C18 C19 F2 48.0(9) . . . . ?
O1 C18 C19 F2 -132.1(7) . . . . ?
O2 C18 C19 F1 168.7(7) . . . . ?
O1 C18 C19 F1 -11.3(9) . . . . ?
Pt1 O3 C20 O4 -19.6(9) . . . . ?
Pt1 O3 C20 C21 160.7(4) . . . . ?
O4 C20 C21 F4 -19.6(10) . . . . ?
O3 C20 C21 F4 160.1(7) . . . . ?
O4 C20 C21 F5 101.2(7) . . . . ?
O3 C20 C21 F5 -79.0(7) . . . . ?
O4 C20 C21 F6 -143.0(6) . . . . ?
O3 C20 C21 F6 36.7(8) . . . . ?
